data_4332751
loop_
_publ_author_name
'Huang, Ya-Xi'
'Ewald, Bastian'
'Schnelle, Walter'
'Prots, Yurii'
'Kniep, R\"udiger'

_publ_section_title
;
 Chirality and Magnetism in a Novel Series of Isotypic
 Borophosphates:&#x00A0; MII[BPO4(OH)2] (MII= Mn, Fe, Co)
;
_journal_issue 19
_journal_name_full 'Inorganic Chemistry'
_journal_page_first 7578
_journal_page_last 7580
_journal_paper_doi 10.1021/ic0607991
_journal_volume 45
_journal_year 2006
_chemical_formula_sum 'B Fe H2 O6 P'
_chemical_formula_weight 195.65
_chemical_name_systematic
;
 ?
;
_space_group_IT_number 154
_symmetry_cell_setting trigonal
_symmetry_space_group_name_Hall 'P 32 2"'
_symmetry_space_group_name_H-M 'P 32 2 1'
_atom_sites_solution_hydrogens difmap
_atom_sites_solution_primary direct
_atom_sites_solution_secondary difmap
_audit_creation_method SHELXL-97
_cell_angle_alpha 90.00
_cell_angle_beta 90.00
_cell_angle_gamma 120.00
_cell_formula_units_Z 6
_cell_length_a 7.4844(4)
_cell_length_b 7.4844(4)
_cell_length_c 12.8436(11)
_cell_measurement_reflns_used 3383
_cell_measurement_temperature 293(2)
_cell_measurement_theta_max 31.5050
_cell_measurement_theta_min 3.1436
_cell_volume 623.06(7)
_computing_data_collection 'CrystalClear (Rigaku Corp., 2000)'
_computing_data_reduction 'CrystalClear (Rigaku Corp., 2000)'
_computing_structure_refinement 'SHELXL-97 (Sheldrick, 1997)'
_computing_structure_solution 'SHELXS-97 (Sheldrick, 1997)'
_diffrn_ambient_temperature 295(2)
_diffrn_detector_area_resol_mean 14.6306
_diffrn_measured_fraction_theta_full 0.926
_diffrn_measured_fraction_theta_max 0.926
_diffrn_measurement_details
;
scan:
    Number of images: 400
               Slice: 0.0000 - 240.0000
         Image width: 0.6000
            Exp time: 60.0000
       Rotation axis: Phi
               Omega: 0.0000
                 Chi: 0.0000
                 Phi: 0.0000
                 XTD: 42.0900
              2theta: -20.0000
scan:
    Number of images: 100
               Slice: -35.0000 - 25.0000
         Image width: 0.6000
            Exp time: 60.0000
       Rotation axis: Omega
               Omega: 0.0000
                 Chi: -90.0000
                 Phi: 5.0000
                 XTD: 42.0900
              2theta: -20.0000
;
_diffrn_measurement_device_type 'RIGAKU AFC7 CCD'
_diffrn_measurement_method dtprofit.ref
_diffrn_radiation_monochromator graphite
_diffrn_radiation_source 'fine-focus sealed tube'
_diffrn_radiation_type MoK\a
_diffrn_radiation_wavelength 0.71073
_diffrn_reflns_av_R_equivalents 0.027
_diffrn_reflns_av_sigmaI/netI 0.033
_diffrn_reflns_limit_h_max 6
_diffrn_reflns_limit_h_min -10
_diffrn_reflns_limit_k_max 10
_diffrn_reflns_limit_k_min -10
_diffrn_reflns_limit_l_max 11
_diffrn_reflns_limit_l_min -17
_diffrn_reflns_number 5122
_diffrn_reflns_theta_full 31.26
_diffrn_reflns_theta_max 31.26
_diffrn_reflns_theta_min 3.14
_exptl_absorpt_coefficient_mu 3.951
_exptl_absorpt_correction_T_max 1.0000
_exptl_absorpt_correction_T_min 0.7706
_exptl_absorpt_correction_type multi-scan
_exptl_crystal_colour colorless
_exptl_crystal_density_diffrn 3.129
_exptl_crystal_density_method 'not measured'
_exptl_crystal_description Prism
_exptl_crystal_F_000 576
_exptl_crystal_size_max 0.160
_exptl_crystal_size_mid 0.030
_exptl_crystal_size_min 0.030
_refine_diff_density_max 0.497
_refine_diff_density_min -0.524
_refine_diff_density_rms 0.127
_refine_ls_abs_structure_details 'Flack H D (1983), Acta Cryst. A39, 876-881'
_refine_ls_abs_structure_Flack -0.01(2)
_refine_ls_extinction_method none
_refine_ls_goodness_of_fit_ref 1.198
_refine_ls_hydrogen_treatment refall
_refine_ls_matrix_type full
_refine_ls_number_parameters 91
_refine_ls_number_reflns 1235
_refine_ls_number_restraints 0
_refine_ls_restrained_S_all 1.198
_refine_ls_R_factor_all 0.032
_refine_ls_R_factor_gt 0.028
_refine_ls_shift/su_max 0.000
_refine_ls_shift/su_mean 0.000
_refine_ls_structure_factor_coef Fsqd
_refine_ls_weighting_details 'calc w=1/[\s^2^(Fo^2^)+(0.0226P)^2^+0.5288P] where P=(Fo^2^+2Fc^2^)/3'
_refine_ls_weighting_scheme calc
_refine_ls_wR_factor_gt 0.059
_refine_ls_wR_factor_ref 0.064
_reflns_number_gt 1170
_reflns_number_total 1235
_reflns_threshold_expression >2sigma(I)
_cod_data_source_file ic0607991sup1.cif
_cod_data_source_block Fe[BPO4(OH)2]
_cod_depositor_comments
;
The following automatic conversions were performed:

'_symmetry_cell_setting' value 'Trigonal' changed to 'trigonal'
according to /home/saulius/struct/CIF-dictionaries/cif_core.dic
dictionary named 'cif_core.dic' version 2.4.2 from
2011-04-26.

'_exptl_absorpt_correction_type' value 'Multi-scan'
changed to 'multi-scan' according to
/home/saulius/struct/CIF-dictionaries/cif_core.dic dictionary named
'cif_core.dic' version 2.4.2 from 2011-04-26.

Automatic conversion script
Id: cif_fix_values 1891 2012-01-12 08:04:46Z andrius 
;
_cod_original_sg_symbol_H-M 'P32 2 1'
_cod_original_formula_sum 'H2 B Fe O6 P'
_cod_database_code 4332751

loop_
_symmetry_equiv_pos_as_xyz
'x, y, z'
'-y, x-y, z+2/3'
'y, x, -z'
'-x+y, -x, z+1/3'
'-x, -x+y, -z+2/3'
'x-y, -y, -z+1/3'

loop_
_atom_site_label
_atom_site_type_symbol
_atom_site_symmetry_multiplicity
_atom_site_Wyckoff_symbol
_atom_site_fract_x
_atom_site_fract_y
_atom_site_fract_z
_atom_site_U_iso_or_equiv
_atom_site_adp_type
_atom_site_occupancy
_atom_site_calc_flag
_atom_site_refinement_flags
Fe1 Fe 3 a 0.13435(8) 0.13435(8) 0.0000 0.01128(14) Uani 1 d S
Fe2 Fe 3 b 0.75741(8) 0.0000 0.1667 0.01158(14) Uani 1 d S
P1 P 6 c 0.67607(11) 0.92675(11) 0.90304(5) 0.00906(15) Uani 1 d .
B1 B 6 c 0.6887(5) 0.2525(5) 0.7916(2) 0.0102(6) Uani 1 d .
O1 O 6 c 0.4384(4) 0.7880(4) 0.14483(19) 0.0147(4) Uani 1 d .
O2 O 6 c 0.4119(4) 0.1648(4) 0.0532(2) 0.0162(5) Uani 1 d .
O3 O 6 c 0.8034(3) 0.0270(3) 0.99976(15) 0.0134(4) Uani 1 d .
O4 O 6 c 0.5961(3) 0.0637(3) 0.85654(17) 0.0150(4) Uani 1 d .
O5 O 6 c 0.4813(3) 0.7263(3) 0.93926(15) 0.0124(4) Uani 1 d .
O6 O 6 c 0.7924(3) 0.8789(3) 0.82120(16) 0.0129(4) Uani 1 d .
H1 H 6 c 0.421(8) 0.748(8) 0.099(4) 0.041(18) Uiso 1 d .
H2 H 6 c 0.432(9) 0.114(10) 0.028(4) 0.048(19) Uiso 1 d .

loop_
_atom_site_aniso_label
_atom_site_aniso_U_11
_atom_site_aniso_U_22
_atom_site_aniso_U_33
_atom_site_aniso_U_23
_atom_site_aniso_U_13
_atom_site_aniso_U_12
Fe1 0.0121(2) 0.0121(2) 0.0090(3) 0.00012(11) -0.00012(11) 0.0055(2)
Fe2 0.0109(2) 0.0146(3) 0.0104(3) 0.0005(2) 0.00024(11) 0.00728(15)
P1 0.0091(3) 0.0101(3) 0.0082(3) 0.0008(3) 0.0004(2) 0.0050(3)
B1 0.0092(15) 0.0109(14) 0.0106(15) 0.0003(10) 0.0002(11) 0.0051(12)
O1 0.0145(11) 0.0111(10) 0.0121(11) -0.0010(8) 0.0025(8) 0.0017(9)
O2 0.0128(11) 0.0161(12) 0.0188(13) -0.0066(9) -0.0025(9) 0.0065(10)
O3 0.0114(10) 0.0158(11) 0.0101(10) -0.0029(8) -0.0012(7) 0.0048(9)
O4 0.0143(10) 0.0169(11) 0.0172(10) 0.0068(8) 0.0019(8) 0.0104(10)
O5 0.0117(10) 0.0131(10) 0.0097(10) 0.0000(7) 0.0012(8) 0.0040(9)
O6 0.0158(11) 0.0166(11) 0.0095(10) 0.0003(8) 0.0018(8) 0.0106(9)

loop_
_atom_type_symbol
_atom_type_description
_atom_type_scat_dispersion_real
_atom_type_scat_dispersion_imag
_atom_type_scat_source
H H 0.0000 0.0000 'International Tables Vol C Tables 4.2.6.8 and 6.1.1.4'
B B 0.0013 0.0007 'International Tables Vol C Tables 4.2.6.8 and 6.1.1.4'
Fe Fe 0.3463 0.8444 'International Tables Vol C Tables 4.2.6.8 and 6.1.1.4'
O O 0.0106 0.0060 'International Tables Vol C Tables 4.2.6.8 and 6.1.1.4'
P P 0.1023 0.0942 'International Tables Vol C Tables 4.2.6.8 and 6.1.1.4'

loop_
_geom_angle_atom_site_label_1
_geom_angle_atom_site_label_2
_geom_angle_atom_site_label_3
_geom_angle
_geom_angle_site_symmetry_1
_geom_angle_site_symmetry_3
O2 Fe1 O2 112.99(15) . 3
O2 Fe1 O6 87.31(9) . 4_564
O2 Fe1 O6 89.88(9) 3 4_564
O2 Fe1 O6 89.88(9) . 5_655
O2 Fe1 O6 87.31(9) 3 5_655
O6 Fe1 O6 174.90(12) 4_564 5_655
O2 Fe1 O3 157.21(9) . 1_454
O2 Fe1 O3 84.57(9) 3 1_454
O6 Fe1 O3 77.96(8) 4_564 1_454
O6 Fe1 O3 105.98(8) 5_655 1_454
O2 Fe1 O3 84.57(9) . 3_546
O2 Fe1 O3 157.21(9) 3 3_546
O6 Fe1 O3 105.98(8) 4_564 3_546
O6 Fe1 O3 77.96(8) 5_655 3_546
O3 Fe1 O3 82.94(12) 1_454 3_546
O1 Fe2 O1 82.69(13) 1_545 6_665
O1 Fe2 O6 168.08(8) 1_545 4_664
O1 Fe2 O6 101.08(9) 6_665 4_664
O1 Fe2 O6 101.08(9) 1_545 3_546
O1 Fe2 O6 168.08(8) 6_665 3_546
O6 Fe2 O6 77.55(12) 4_664 3_546
O1 Fe2 O3 99.36(9) 1_545 6_556
O1 Fe2 O3 90.33(8) 6_665 6_556
O6 Fe2 O3 91.96(8) 4_664 6_556
O6 Fe2 O3 77.93(8) 3_546 6_556
O1 Fe2 O3 90.33(8) 1_545 1_554
O1 Fe2 O3 99.36(9) 6_665 1_554
O6 Fe2 O3 77.93(8) 4_664 1_554
O6 Fe2 O3 91.96(8) 3_546 1_554
O3 Fe2 O3 167.12(11) 6_556 1_554
O3 P1 O6 113.05(12) 1_565 .
O3 P1 O4 110.17(13) 1_565 1_565
O6 P1 O4 110.34(12) . 1_565
O3 P1 O5 106.69(12) 1_565 .
O6 P1 O5 110.62(13) . .
O4 P1 O5 105.66(13) 1_565 .
O2 B1 O1 110.6(3) 2_655 3_556
O2 B1 O4 109.3(2) 2_655 .
O1 B1 O4 111.6(2) 3_556 .
O2 B1 O5 106.9(2) 2_655 5_656
O1 B1 O5 111.3(2) 3_556 5_656
O4 B1 O5 106.9(2) . 5_656
B1 O1 Fe2 137.5(2) 3_556 1_565
B1 O1 H1 111(5) 3_556 .
Fe2 O1 H1 111(5) 1_565 .
B1 O2 Fe1 130.7(2) 4_664 .
B1 O2 H2 120(6) 4_664 .
Fe1 O2 H2 109(6) . .
P1 O3 Fe2 137.22(13) 1_545 1_556
P1 O3 Fe1 119.90(11) 1_545 1_656
Fe2 O3 Fe1 97.51(8) 1_556 1_656
B1 O4 P1 134.5(2) . 1_545
B1 O5 P1 128.92(19) 5_666 .
P1 O6 Fe1 126.81(13) . 2_665
P1 O6 Fe2 131.82(12) . 2_655
Fe1 O6 Fe2 99.17(9) 2_665 2_655

loop_
_geom_bond_atom_site_label_1
_geom_bond_atom_site_label_2
_geom_bond_distance
_geom_bond_site_symmetry_2
Fe1 O2 2.088(2) .
Fe1 O2 2.088(2) 3
Fe1 O6 2.136(2) 4_564
Fe1 O6 2.136(2) 5_655
Fe1 O3 2.189(2) 1_454
Fe1 O3 2.189(2) 3_546
Fe2 O1 2.123(2) 1_545
Fe2 O1 2.123(2) 6_665
Fe2 O6 2.163(2) 4_664
Fe2 O6 2.163(2) 3_546
Fe2 O3 2.1645(19) 6_556
Fe2 O3 2.1645(19) 1_554
P1 O3 1.516(2) 1_565
P1 O6 1.518(2) .
P1 O4 1.542(2) 1_565
P1 O5 1.551(2) .
B1 O2 1.448(4) 2_655
B1 O1 1.456(4) 3_556
B1 O4 1.481(4) .
B1 O5 1.494(4) 5_656
O1 B1 1.456(4) 3_556
O1 Fe2 2.123(2) 1_565
O1 H1 0.64(5) .
O2 B1 1.448(4) 4_664
O2 H2 0.57(5) .
O3 P1 1.516(2) 1_545
O3 Fe2 2.1645(19) 1_556
O3 Fe1 2.189(2) 1_656
O4 P1 1.542(2) 1_545
O5 B1 1.494(4) 5_666
O6 Fe1 2.136(2) 2_665
O6 Fe2 2.163(2) 2_655
